data_7154033
loop_
_publ_author_name
'Marquise, Nada'
'Dorcet, Vincent'
'Chevallier, Floris'
'Mongin, Florence'

_publ_section_title
;
 Synthesis of substituted azafluorenones from dihalogeno diaryl ketones by
 palladium-catalyzed auto-tandem processes.
;
_journal_issue 41
_journal_name_full 'Organic &amp; biomolecular chemistry'
_journal_page_first 8138
_journal_page_last 8141
_journal_paper_doi 10.1039/c4ob01629g
_journal_volume 12
_journal_year 2014
_chemical_compound_source 'synthesis as described'
_chemical_formula_moiety '2(C18 H11 N1 O1)'
_chemical_formula_sum 'C36 H22 N2 O2'
_chemical_formula_weight 514.56
_chemical_name_systematic
;
 ?
;
_space_group_IT_number 14
_symmetry_cell_setting monoclinic
_symmetry_Int_Tables_number 14
_symmetry_space_group_name_Hall '-P 2yab'
_symmetry_space_group_name_H-M 'P 1 21/a 1'
_atom_sites_solution_hydrogens geom
_atom_sites_solution_primary direct
_atom_sites_solution_secondary difmap
_audit_conform_dict_location ftp://ftp.iucr.org/pub/cif_core.dic
_audit_conform_dict_name cif_core.dic
_audit_conform_dict_version 2.3
_audit_creation_date 2014-01-30T16:48:31-00:00
_audit_creation_method 'WinGX routine CIF_UPDATE'
_cell_angle_alpha 90
_cell_angle_beta 96.983(5)
_cell_angle_gamma 90
_cell_formula_units_Z 4
_cell_length_a 7.4383(10)
_cell_length_b 12.2361(17)
_cell_length_c 27.524(3)
_cell_measurement_reflns_used 1991
_cell_measurement_temperature 150(2)
_cell_measurement_theta_max 24.64
_cell_measurement_theta_min 2.98
_cell_measurement_wavelength 0.71073
_cell_volume 2486.5(6)
_computing_cell_refinement 'Bruker APEX2 (Bruker, 2006)'
_computing_data_collection 'Bruker APEX2 (Bruker, 2006)'
_computing_data_reduction 'Bruker APEX2 (Bruker, 2006)'
_computing_molecular_graphics 'Ortep-3 for Windows (Farrugia, 1997)'
_computing_publication_material
;
           WinGX publication routines (Farrugia, 2012),
           CRYSCAL (T. Roisnel, local program)
;
_computing_structure_refinement 'SHELXL-97 (Sheldrick, 1997)'
_computing_structure_solution 'SIR97 (Altomare et al., 1999)'
_diffrn_ambient_temperature 150(2)
_diffrn_detector 'CCD plate'
_diffrn_measured_fraction_theta_full 0.999
_diffrn_measured_fraction_theta_max 0.999
_diffrn_measurement_device_type 'APEXII, Bruker-AXS'
_diffrn_measurement_method 'CCD rotation images, thin slices'
_diffrn_radiation_monochromator graphite
_diffrn_radiation_probe x-ray
_diffrn_radiation_type MoK\a
_diffrn_radiation_wavelength 0.71073
_diffrn_reflns_av_R_equivalents 0.0752
_diffrn_reflns_av_unetI/netI 0.0811
_diffrn_reflns_limit_h_max 9
_diffrn_reflns_limit_h_min -9
_diffrn_reflns_limit_k_max 15
_diffrn_reflns_limit_k_min -15
_diffrn_reflns_limit_l_max 35
_diffrn_reflns_limit_l_min -28
_diffrn_reflns_number 22237
_diffrn_reflns_theta_full 27.48
_diffrn_reflns_theta_max 27.48
_diffrn_reflns_theta_min 2.98
_exptl_absorpt_coefficient_mu 0.086
_exptl_absorpt_correction_T_max 0.992
_exptl_absorpt_correction_T_min 0.631
_exptl_absorpt_correction_type multi-scan
_exptl_absorpt_process_details
;
  [Sheldrick, G.M. (2002). SADABS Bruker AXS Inc., Madison, Wisconsin, USA]
;
_exptl_crystal_colour colourless
_exptl_crystal_density_diffrn 1.375
_exptl_crystal_density_method 'not measured'
_exptl_crystal_description stick
_exptl_crystal_F_000 1072
_exptl_crystal_size_max 0.5
_exptl_crystal_size_mid 0.1
_exptl_crystal_size_min 0.09
_refine_diff_density_max 0.223
_refine_diff_density_min -0.243
_refine_diff_density_rms 0.057
_refine_ls_extinction_method none
_refine_ls_goodness_of_fit_ref 0.995
_refine_ls_hydrogen_treatment constr
_refine_ls_matrix_type full
_refine_ls_number_parameters 361
_refine_ls_number_reflns 5694
_refine_ls_number_restraints 0
_refine_ls_restrained_S_all 0.995
_refine_ls_R_factor_all 0.124
_refine_ls_R_factor_gt 0.0587
_refine_ls_shift/su_max 0.025
_refine_ls_shift/su_mean 0.002
_refine_ls_structure_factor_coef Fsqd
_refine_ls_weighting_details 'calc w=1/[\s^2^(Fo^2^)+(0.0668P)^2^+0.0000P] where P=(Fo^2^+2Fc^2^)/3'
_refine_ls_weighting_scheme calc
_refine_ls_wR_factor_gt 0.1292
_refine_ls_wR_factor_ref 0.1588
_reflns_number_gt 3045
_reflns_number_total 5694
_reflns_threshold_expression >2sigma(I)
_cod_data_source_file c4ob01629g2.cif
_cod_data_source_block NM307
_cod_depositor_comments 'Adding full bibliography for 7154031--7154034.cif.'
_cod_original_sg_symbol_H-M 'P 21/a'
_cod_database_code 7154033

loop_
_symmetry_equiv_pos_as_xyz
'x, y, z'
'-x+1/2, y+1/2, -z'
'-x, -y, -z'
'x-1/2, -y-1/2, z'

loop_
_atom_site_label
_atom_site_type_symbol
_atom_site_fract_x
_atom_site_fract_y
_atom_site_fract_z
_atom_site_U_iso_or_equiv
_atom_site_adp_type
_atom_site_occupancy
_atom_site_symmetry_multiplicity
_atom_site_calc_flag
_atom_site_refinement_flags
C1 C 0.3971(3) 0.45262(19) 0.34897(8) 0.0312(6) Uani 1 1 d .
H1 H 0.3747 0.5217 0.3337 0.037 Uiso 1 1 calc R
C2 C 0.4814(3) 0.44872(19) 0.39688(8) 0.0319(6) Uani 1 1 d .
H2 H 0.514 0.5141 0.4144 0.038 Uiso 1 1 calc R
C3 C 0.5164(3) 0.34846(18) 0.41839(8) 0.0244(5) Uani 1 1 d .
C4 C 0.6090(3) 0.31660(18) 0.46706(7) 0.0243(5) Uani 1 1 d .
N5 N 0.6811(3) 0.38507(15) 0.50174(7) 0.0299(5) Uani 1 1 d .
C6 C 0.7621(3) 0.33539(19) 0.54260(8) 0.0309(6) Uani 1 1 d .
H6 H 0.8157 0.3805 0.5685 0.037 Uiso 1 1 calc R
C7 C 0.7722(3) 0.22366(19) 0.54927(8) 0.0290(6) Uani 1 1 d .
H7 H 0.831 0.1945 0.579 0.035 Uiso 1 1 calc R
C8 C 0.6968(3) 0.15374(19) 0.51263(8) 0.0286(5) Uani 1 1 d .
H8 H 0.7022 0.0765 0.5162 0.034 Uiso 1 1 calc R
C9 C 0.6135(3) 0.20307(18) 0.47065(8) 0.0248(5) Uani 1 1 d .
C10 C 0.5212(3) 0.15596(18) 0.42399(8) 0.0262(5) Uani 1 1 d .
C11 C 0.4631(3) 0.25291(17) 0.39277(8) 0.0235(5) Uani 1 1 d .
C12 C 0.3776(3) 0.25638(17) 0.34560(8) 0.0248(5) Uani 1 1 d .
H12 H 0.3415 0.1906 0.3288 0.03 Uiso 1 1 calc R
C13 C 0.3442(3) 0.35752(18) 0.32245(8) 0.0236(5) Uani 1 1 d .
O14 O 0.4979(2) 0.05992(13) 0.41338(6) 0.0385(4) Uani 1 1 d .
C15 C 0.2603(3) 0.36322(18) 0.27056(8) 0.0249(5) Uani 1 1 d .
C16 C 0.1453(3) 0.28049(19) 0.25075(8) 0.0281(5) Uani 1 1 d .
H16 H 0.1195 0.2208 0.2708 0.034 Uiso 1 1 calc R
C17 C 0.0676(3) 0.2835(2) 0.20223(8) 0.0316(6) Uani 1 1 d .
H17 H -0.0114 0.2266 0.1895 0.038 Uiso 1 1 calc R
C18 C 0.1053(3) 0.36927(19) 0.17256(8) 0.0317(6) Uani 1 1 d .
H18 H 0.0516 0.3719 0.1395 0.038 Uiso 1 1 calc R
C19 C 0.2214(3) 0.45124(19) 0.19117(8) 0.0312(6) Uani 1 1 d .
H19 H 0.2487 0.5097 0.1706 0.037 Uiso 1 1 calc R
C20 C 0.2988(3) 0.44885(19) 0.23986(8) 0.0287(6) Uani 1 1 d .
H20 H 0.3782 0.5058 0.2523 0.034 Uiso 1 1 calc R
C21 C 0.6020(3) 0.55292(18) 0.14587(8) 0.0295(6) Uani 1 1 d .
H21 H 0.6319 0.483 0.1595 0.035 Uiso 1 1 calc R
C22 C 0.5282(3) 0.56033(19) 0.09698(8) 0.0316(6) Uani 1 1 d .
H22 H 0.5076 0.4965 0.0775 0.038 Uiso 1 1 calc R
C23 C 0.4857(3) 0.66211(18) 0.07751(8) 0.0244(5) Uani 1 1 d .
C24 C 0.4005(3) 0.69642(18) 0.02844(8) 0.0254(5) Uani 1 1 d .
N25 N 0.3354(3) 0.63011(15) -0.00767(7) 0.0315(5) Uani 1 1 d .
C26 C 0.2589(3) 0.6821(2) -0.04840(8) 0.0342(6) Uani 1 1 d .
H26 H 0.2108 0.6382 -0.0754 0.041 Uiso 1 1 calc R
C27 C 0.2456(3) 0.7943(2) -0.05369(8) 0.0320(6) Uani 1 1 d .
H27 H 0.1906 0.8252 -0.0835 0.038 Uiso 1 1 calc R
C28 C 0.3136(3) 0.8616(2) -0.01489(8) 0.0319(6) Uani 1 1 d .
H28 H 0.3064 0.939 -0.0172 0.038 Uiso 1 1 calc R
C29 C 0.3914(3) 0.81052(18) 0.02675(8) 0.0256(5) Uani 1 1 d .
C30 C 0.4734(3) 0.85405(19) 0.07534(8) 0.0287(5) Uani 1 1 d .
C31 C 0.5236(3) 0.75594(17) 0.10596(8) 0.0253(5) Uani 1 1 d .
C32 C 0.5957(3) 0.74885(17) 0.15454(8) 0.0253(5) Uani 1 1 d .
H32 H 0.6195 0.8132 0.1736 0.03 Uiso 1 1 calc R
C33 C 0.6335(3) 0.64585(18) 0.17545(8) 0.0247(5) Uani 1 1 d .
O34 O 0.4962(2) 0.94955(13) 0.08692(6) 0.0408(5) Uani 1 1 d .
C35 C 0.7040(3) 0.63546(17) 0.22832(8) 0.0238(5) Uani 1 1 d .
C36 C 0.6522(3) 0.71068(19) 0.26212(8) 0.0310(6) Uani 1 1 d .
H36 H 0.5729 0.7688 0.2512 0.037 Uiso 1 1 calc R
C37 C 0.7151(3) 0.7016(2) 0.31144(8) 0.0367(6) Uani 1 1 d .
H37 H 0.6792 0.7536 0.334 0.044 Uiso 1 1 calc R
C38 C 0.8300(3) 0.61700(19) 0.32794(9) 0.0338(6) Uani 1 1 d .
H38 H 0.8725 0.6107 0.3618 0.041 Uiso 1 1 calc R
C39 C 0.8828(3) 0.54196(19) 0.29522(9) 0.0318(6) Uani 1 1 d .
H39 H 0.9621 0.484 0.3065 0.038 Uiso 1 1 calc R
C40 C 0.8203(3) 0.55099(18) 0.24570(8) 0.0295(6) Uani 1 1 d .
H40 H 0.8572 0.4988 0.2234 0.035 Uiso 1 1 calc R

loop_
_atom_site_aniso_label
_atom_site_aniso_U_11
_atom_site_aniso_U_22
_atom_site_aniso_U_33
_atom_site_aniso_U_23
_atom_site_aniso_U_13
_atom_site_aniso_U_12
C1 0.0378(14) 0.0220(13) 0.0333(14) 0.0020(11) 0.0020(11) 0.0019(11)
C2 0.0399(14) 0.0237(14) 0.0304(14) -0.0042(11) -0.0028(11) -0.0029(11)
C3 0.0263(12) 0.0225(13) 0.0246(12) -0.0015(10) 0.0039(10) -0.0001(10)
C4 0.0254(12) 0.0255(13) 0.0226(12) -0.0034(10) 0.0058(10) -0.0009(10)
N5 0.0349(11) 0.0266(11) 0.0276(11) -0.0047(9) 0.0017(9) 0.0005(9)
C6 0.0341(14) 0.0323(15) 0.0257(13) -0.0056(11) 0.0015(11) -0.0015(11)
C7 0.0337(13) 0.0314(14) 0.0226(12) 0.0003(11) 0.0060(11) 0.0021(11)
C8 0.0362(13) 0.0248(13) 0.0254(12) -0.0005(10) 0.0067(11) 0.0007(11)
C9 0.0284(12) 0.0243(13) 0.0227(12) -0.0026(10) 0.0064(10) -0.0014(10)
C10 0.0311(13) 0.0238(13) 0.0244(12) -0.0003(10) 0.0061(10) -0.0004(10)
C11 0.0234(11) 0.0246(13) 0.0234(12) -0.0003(10) 0.0068(10) 0.0009(10)
C12 0.0297(12) 0.0211(13) 0.0249(12) -0.0021(10) 0.0083(10) -0.0007(10)
C13 0.0236(12) 0.0240(13) 0.0241(12) 0.0006(10) 0.0073(10) 0.0007(10)
O14 0.0591(12) 0.0209(10) 0.0332(10) -0.0015(8) -0.0036(9) -0.0010(8)
C15 0.0246(12) 0.0248(13) 0.0265(12) 0.0026(10) 0.0083(10) 0.0026(10)
C16 0.0314(13) 0.0292(13) 0.0247(12) 0.0028(10) 0.0078(10) -0.0007(10)
C17 0.0315(13) 0.0352(14) 0.0279(13) -0.0018(11) 0.0036(11) -0.0016(11)
C18 0.0332(14) 0.0392(15) 0.0226(12) 0.0041(11) 0.0030(11) 0.0063(11)
C19 0.0344(14) 0.0295(14) 0.0313(14) 0.0078(11) 0.0107(11) 0.0055(11)
C20 0.0285(13) 0.0258(13) 0.0326(13) 0.0030(11) 0.0067(11) 0.0032(10)
C21 0.0366(14) 0.0223(13) 0.0297(13) 0.0017(10) 0.0050(11) 0.0003(11)
C22 0.0389(14) 0.0242(14) 0.0318(14) -0.0054(11) 0.0046(11) -0.0028(11)
C23 0.0252(12) 0.0247(13) 0.0242(12) -0.0028(10) 0.0063(10) -0.0025(10)
C24 0.0259(12) 0.0254(13) 0.0260(12) -0.0024(10) 0.0080(10) 0.0005(10)
N25 0.0352(11) 0.0323(12) 0.0262(11) -0.0062(9) 0.0002(9) 0.0019(9)
C26 0.0349(14) 0.0410(16) 0.0259(13) -0.0078(12) 0.0007(11) 0.0006(12)
C27 0.0345(14) 0.0404(16) 0.0216(12) 0.0032(11) 0.0047(11) 0.0038(12)
C28 0.0384(14) 0.0306(14) 0.0268(13) 0.0001(11) 0.0049(11) 0.0013(11)
C29 0.0289(13) 0.0244(13) 0.0243(12) -0.0021(10) 0.0065(10) -0.0010(10)
C30 0.0336(13) 0.0272(14) 0.0259(13) -0.0001(11) 0.0063(11) -0.0016(11)
C31 0.0265(12) 0.0227(13) 0.0277(13) -0.0005(10) 0.0069(10) -0.0024(10)
C32 0.0309(12) 0.0211(13) 0.0249(12) -0.0028(10) 0.0069(10) -0.0017(10)
C33 0.0272(12) 0.0219(13) 0.0266(12) -0.0016(10) 0.0089(10) -0.0025(10)
O34 0.0667(12) 0.0230(10) 0.0303(10) -0.0007(8) -0.0043(9) -0.0016(9)
C35 0.0275(12) 0.0203(12) 0.0248(12) 0.0021(10) 0.0081(10) -0.0015(10)
C36 0.0377(14) 0.0274(14) 0.0282(13) 0.0027(11) 0.0047(11) 0.0089(11)
C37 0.0461(16) 0.0393(16) 0.0249(13) 0.0020(12) 0.0048(12) 0.0104(13)
C38 0.0396(14) 0.0354(15) 0.0263(13) 0.0074(11) 0.0039(11) 0.0052(12)
C39 0.0309(13) 0.0278(14) 0.0368(14) 0.0094(11) 0.0049(11) 0.0050(11)
C40 0.0318(13) 0.0231(13) 0.0351(14) 0.0005(11) 0.0095(11) 0.0026(10)

loop_
_atom_type_symbol
_atom_type_description
_atom_type_scat_dispersion_real
_atom_type_scat_dispersion_imag
_atom_type_scat_source
C C 0.0033 0.0016 'International Tables Vol C Tables 4.2.6.8 and 6.1.1.4'
H H 0 0 'International Tables Vol C Tables 4.2.6.8 and 6.1.1.4'
N N 0.0061 0.0033 'International Tables Vol C Tables 4.2.6.8 and 6.1.1.4'
O O 0.0106 0.006 'International Tables Vol C Tables 4.2.6.8 and 6.1.1.4'

loop_
_geom_angle_atom_site_label_1
_geom_angle_atom_site_label_2
_geom_angle_atom_site_label_3
_geom_angle
C2 C1 C13 122.0(2)
C2 C1 H1 119
C13 C1 H1 119
C3 C2 C1 118.7(2)
C3 C2 H2 120.7
C1 C2 H2 120.7
C2 C3 C11 120.2(2)
C2 C3 C4 131.9(2)
C11 C3 C4 107.95(19)
N5 C4 C9 124.9(2)
N5 C4 C3 125.8(2)
C9 C4 C3 109.34(19)
C4 N5 C6 114.36(19)
N5 C6 C7 124.5(2)
N5 C6 H6 117.7
C7 C6 H6 117.7
C6 C7 C8 120.2(2)
C6 C7 H7 119.9
C8 C7 H7 119.9
C9 C8 C7 116.0(2)
C9 C8 H8 122
C7 C8 H8 122
C8 C9 C4 120.0(2)
C8 C9 C10 131.4(2)
C4 C9 C10 108.58(19)
O14 C10 C9 127.9(2)
O14 C10 C11 127.2(2)
C9 C10 C11 104.93(18)
C12 C11 C3 121.4(2)
C12 C11 C10 129.4(2)
C3 C11 C10 109.20(19)
C11 C12 C13 119.6(2)
C11 C12 H12 120.2
C13 C12 H12 120.2
C12 C13 C1 118.2(2)
C12 C13 C15 120.6(2)
C1 C13 C15 121.2(2)
C16 C15 C20 118.0(2)
C16 C15 C13 120.5(2)
C20 C15 C13 121.5(2)
C17 C16 C15 121.4(2)
C17 C16 H16 119.3
C15 C16 H16 119.3
C18 C17 C16 119.9(2)
C18 C17 H17 120.1
C16 C17 H17 120.1
C19 C18 C17 119.7(2)
C19 C18 H18 120.1
C17 C18 H18 120.1
C18 C19 C20 120.5(2)
C18 C19 H19 119.7
C20 C19 H19 119.7
C19 C20 C15 120.4(2)
C19 C20 H20 119.8
C15 C20 H20 119.8
C22 C21 C33 121.8(2)
C22 C21 H21 119.1
C33 C21 H21 119.1
C23 C22 C21 118.7(2)
C23 C22 H22 120.7
C21 C22 H22 120.7
C22 C23 C31 120.2(2)
C22 C23 C24 131.6(2)
C31 C23 C24 108.21(19)
N25 C24 C29 125.0(2)
N25 C24 C23 125.9(2)
C29 C24 C23 109.09(19)
C24 N25 C26 114.3(2)
N25 C26 C27 124.9(2)
N25 C26 H26 117.6
C27 C26 H26 117.6
C26 C27 C28 119.4(2)
C26 C27 H27 120.3
C28 C27 H27 120.3
C29 C28 C27 116.6(2)
C29 C28 H28 121.7
C27 C28 H28 121.7
C28 C29 C24 119.8(2)
C28 C29 C30 132.0(2)
C24 C29 C30 108.20(19)
O34 C30 C31 127.5(2)
O34 C30 C29 127.1(2)
C31 C30 C29 105.40(19)
C32 C31 C23 121.2(2)
C32 C31 C30 129.8(2)
C23 C31 C30 109.0(2)
C31 C32 C33 119.3(2)
C31 C32 H32 120.4
C33 C32 H32 120.4
C32 C33 C21 118.7(2)
C32 C33 C35 120.48(19)
C21 C33 C35 120.8(2)
C40 C35 C36 118.0(2)
C40 C35 C33 121.9(2)
C36 C35 C33 120.1(2)
C37 C36 C35 120.8(2)
C37 C36 H36 119.6
C35 C36 H36 119.6
C36 C37 C38 120.2(2)
C36 C37 H37 119.9
C38 C37 H37 119.9
C39 C38 C37 119.9(2)
C39 C38 H38 120.1
C37 C38 H38 120.1
C38 C39 C40 120.0(2)
C38 C39 H39 120
C40 C39 H39 120
C39 C40 C35 121.0(2)
C39 C40 H40 119.5
C35 C40 H40 119.5

loop_
_geom_bond_atom_site_label_1
_geom_bond_atom_site_label_2
_geom_bond_distance
C1 C2 1.390(3)
C1 C13 1.404(3)
C1 H1 0.95
C2 C3 1.373(3)
C2 H2 0.95
C3 C11 1.398(3)
C3 C4 1.482(3)
C4 N5 1.333(3)
C4 C9 1.393(3)
N5 C6 1.354(3)
C6 C7 1.380(3)
C6 H6 0.95
C7 C8 1.388(3)
C7 H7 0.95
C8 C9 1.382(3)
C8 H8 0.95
C9 C10 1.496(3)
C10 O14 1.218(2)
C10 C11 1.497(3)
C11 C12 1.375(3)
C12 C13 1.400(3)
C12 H12 0.95
C13 C15 1.489(3)
C15 C16 1.393(3)
C15 C20 1.397(3)
C16 C17 1.390(3)
C16 H16 0.95
C17 C18 1.379(3)
C17 H17 0.95
C18 C19 1.381(3)
C18 H18 0.95
C19 C20 1.393(3)
C19 H19 0.95
C20 H20 0.95
C21 C22 1.393(3)
C21 C33 1.401(3)
C21 H21 0.95
C22 C23 1.377(3)
C22 H22 0.95
C23 C31 1.399(3)
C23 C24 1.481(3)
C24 N25 1.328(3)
C24 C29 1.398(3)
N25 C26 1.353(3)
C26 C27 1.383(3)
C26 H26 0.95
C27 C28 1.394(3)
C27 H27 0.95
C28 C29 1.370(3)
C28 H28 0.95
C29 C30 1.499(3)
C30 O34 1.218(3)
C30 C31 1.488(3)
C31 C32 1.382(3)
C32 C33 1.400(3)
C32 H32 0.95
C33 C35 1.491(3)
C35 C40 1.394(3)
C35 C36 1.396(3)
C36 C37 1.385(3)
C36 H36 0.95
C37 C38 1.384(3)
C37 H37 0.95
C38 C39 1.376(3)
C38 H38 0.95
C39 C40 1.390(3)
C39 H39 0.95
C40 H40 0.95

loop_
_geom_torsion_atom_site_label_1
_geom_torsion_atom_site_label_2
_geom_torsion_atom_site_label_3
_geom_torsion_atom_site_label_4
_geom_torsion
C13 C1 C2 C3 1.2(4)
C1 C2 C3 C11 -1.8(3)
C1 C2 C3 C4 177.2(2)
C2 C3 C4 N5 0.0(4)
C11 C3 C4 N5 179.1(2)
C2 C3 C4 C9 -178.4(2)
C11 C3 C4 C9 0.7(2)
C9 C4 N5 C6 -0.3(3)
C3 C4 N5 C6 -178.4(2)
C4 N5 C6 C7 0.0(3)
N5 C6 C7 C8 0.2(4)
C6 C7 C8 C9 -0.2(3)
C7 C8 C9 C4 0.0(3)
C7 C8 C9 C10 179.1(2)
N5 C4 C9 C8 0.3(3)
C3 C4 C9 C8 178.71(19)
N5 C4 C9 C10 -179.0(2)
C3 C4 C9 C10 -0.6(2)
C8 C9 C10 O14 1.0(4)
C4 C9 C10 O14 -179.8(2)
C8 C9 C10 C11 -178.9(2)
C4 C9 C10 C11 0.3(2)
C2 C3 C11 C12 1.0(3)
C4 C3 C11 C12 -178.21(19)
C2 C3 C11 C10 178.7(2)
C4 C3 C11 C10 -0.5(2)
O14 C10 C11 C12 -2.3(4)
C9 C10 C11 C12 177.6(2)
O14 C10 C11 C3 -179.8(2)
C9 C10 C11 C3 0.2(2)
C3 C11 C12 C13 0.5(3)
C10 C11 C12 C13 -176.72(19)
C11 C12 C13 C1 -1.1(3)
C11 C12 C13 C15 176.87(19)
C2 C1 C13 C12 0.3(3)
C2 C1 C13 C15 -177.7(2)
C12 C13 C15 C16 28.0(3)
C1 C13 C15 C16 -154.1(2)
C12 C13 C15 C20 -149.7(2)
C1 C13 C15 C20 28.2(3)
C20 C15 C16 C17 -1.3(3)
C13 C15 C16 C17 -179.1(2)
C15 C16 C17 C18 0.6(3)
C16 C17 C18 C19 0.5(3)
C17 C18 C19 C20 -0.9(3)
C18 C19 C20 C15 0.2(3)
C16 C15 C20 C19 0.9(3)
C13 C15 C20 C19 178.7(2)
C33 C21 C22 C23 0.1(4)
C21 C22 C23 C31 2.7(3)
C21 C22 C23 C24 -177.2(2)
C22 C23 C24 N25 4.3(4)
C31 C23 C24 N25 -175.6(2)
C22 C23 C24 C29 -178.5(2)
C31 C23 C24 C29 1.6(2)
C29 C24 N25 C26 1.1(3)
C23 C24 N25 C26 177.9(2)
C24 N25 C26 C27 -0.3(3)
N25 C26 C27 C28 -0.4(4)
C26 C27 C28 C29 0.2(3)
C27 C28 C29 C24 0.5(3)
C27 C28 C29 C30 -178.3(2)
N25 C24 C29 C28 -1.3(3)
C23 C24 C29 C28 -178.57(19)
N25 C24 C29 C30 177.8(2)
C23 C24 C29 C30 0.5(2)
C28 C29 C30 O34 -4.3(4)
C24 C29 C30 O34 176.7(2)
C28 C29 C30 C31 176.6(2)
C24 C29 C30 C31 -2.3(2)
C22 C23 C31 C32 -3.1(3)
C24 C23 C31 C32 176.76(19)
C22 C23 C31 C30 177.0(2)
C24 C23 C31 C30 -3.1(2)
O34 C30 C31 C32 4.5(4)
C29 C30 C31 C32 -176.5(2)
O34 C30 C31 C23 -175.7(2)
C29 C30 C31 C23 3.4(2)
C23 C31 C32 C33 0.7(3)
C30 C31 C32 C33 -179.4(2)
C31 C32 C33 C21 2.0(3)
C31 C32 C33 C35 -177.39(19)
C22 C21 C33 C32 -2.5(3)
C22 C21 C33 C35 176.9(2)
C32 C33 C35 C40 -148.7(2)
C21 C33 C35 C40 31.9(3)
C32 C33 C35 C36 32.1(3)
C21 C33 C35 C36 -147.3(2)
C40 C35 C36 C37 0.2(3)
C33 C35 C36 C37 179.4(2)
C35 C36 C37 C38 -0.3(4)
C36 C37 C38 C39 0.3(4)
C37 C38 C39 C40 -0.2(4)
C38 C39 C40 C35 0.1(3)
C36 C35 C40 C39 0.0(3)
C33 C35 C40 C39 -179.2(2)
